data_7218746
loop_
_publ_author_name
'Fang, Qi'
'Chen, Hong-feng'
'Lei, Hong'
'Xue, Gang'
'Chen, Xia'

_publ_section_title
;
 Full-capped 12-S-atom TTP derivatives (BV-TTP, BE-TTP, EM-TTP and
 EV-TTP): syntheses, structures and charge transport properties
;
_journal_issue 4
_journal_name_full CrystEngComm
_journal_page_first 787
_journal_paper_doi 10.1039/C4CE01928H
_journal_volume 17
_journal_year 2015
_chemical_formula_sum 'C14 H6 S12'
_chemical_formula_weight 558.91
_chemical_name_systematic
; 
 ? 
;
_space_group_IT_number 14
_symmetry_cell_setting monoclinic
_symmetry_space_group_name_Hall '-P 2ybc'
_symmetry_space_group_name_H-M 'P 1 21/c 1'
_atom_sites_solution_hydrogens geom
_atom_sites_solution_primary direct
_atom_sites_solution_secondary difmap
_audit_creation_method SHELXL-97
_cell_angle_alpha 90.00
_cell_angle_beta 97.4460(10)
_cell_angle_gamma 90.00
_cell_formula_units_Z 6
_cell_length_a 6.45720(10)
_cell_length_b 19.2326(2)
_cell_length_c 24.0962(2)
_cell_measurement_reflns_used 7692
_cell_measurement_temperature 294(2)
_cell_measurement_theta_max 28.22
_cell_measurement_theta_min 2.72
_cell_volume 2967.24(6)
_computing_cell_refinement 'Bruker SAINT'
_computing_data_collection 'Bruker APEX2'
_computing_data_reduction 'Bruker SAINT'
_computing_molecular_graphics 'Bruker SHELXTL'
_computing_publication_material 'Bruker SHELXTL'
_computing_structure_refinement 'SHELXL-97 (Sheldrick, 2008)'
_computing_structure_solution 'SHELXS-97 (Sheldrick, 2008)'
_diffrn_ambient_temperature 294(2)
_diffrn_detector_area_resol_mean 8.2
_diffrn_measured_fraction_theta_full 0.997
_diffrn_measured_fraction_theta_max 0.997
_diffrn_measurement_device_type 'Bruker APEX-II CCD'
_diffrn_measurement_method '\f and \w scans'
_diffrn_radiation_monochromator graphite
_diffrn_radiation_source 'fine-focus sealed tube'
_diffrn_radiation_type MoK\a
_diffrn_radiation_wavelength 0.71073
_diffrn_reflns_av_R_equivalents 0.0483
_diffrn_reflns_av_sigmaI/netI 0.0465
_diffrn_reflns_limit_h_max 8
_diffrn_reflns_limit_h_min -8
_diffrn_reflns_limit_k_max 25
_diffrn_reflns_limit_k_min -24
_diffrn_reflns_limit_l_max 31
_diffrn_reflns_limit_l_min -31
_diffrn_reflns_number 32419
_diffrn_reflns_theta_full 28.00
_diffrn_reflns_theta_max 28.00
_diffrn_reflns_theta_min 1.36
_exptl_absorpt_coefficient_mu 1.324
_exptl_absorpt_correction_T_max 0.9189
_exptl_absorpt_correction_T_min 0.7163
_exptl_absorpt_correction_type multi-scan
_exptl_absorpt_process_details 'APEX2 Software Suite (Bruker, 2005)'
_exptl_crystal_colour orange
_exptl_crystal_density_diffrn 1.877
_exptl_crystal_density_method 'not measured'
_exptl_crystal_description plate
_exptl_crystal_F_000 1692
_exptl_crystal_preparation 'electrical conductive'
_exptl_crystal_recrystallization_method 'Re-crystallisation from solvent: CS2'
_exptl_crystal_size_max 0.27
_exptl_crystal_size_mid 0.12
_exptl_crystal_size_min 0.07
_refine_diff_density_max 0.589
_refine_diff_density_min -0.419
_refine_diff_density_rms 0.067
_refine_ls_extinction_method none
_refine_ls_goodness_of_fit_ref 0.909
_refine_ls_hydrogen_treatment mixed
_refine_ls_matrix_type full
_refine_ls_number_parameters 412
_refine_ls_number_reflns 7151
_refine_ls_number_restraints 12
_refine_ls_restrained_S_all 0.913
_refine_ls_R_factor_all 0.0717
_refine_ls_R_factor_gt 0.0377
_refine_ls_shift/su_max 0.001
_refine_ls_shift/su_mean 0.000
_refine_ls_structure_factor_coef Fsqd
_refine_ls_weighting_details 'calc w=1/[\s^2^(Fo^2^)+(0.0446P)^2^+0.0000P] where P=(Fo^2^+2Fc^2^)/3'
_refine_ls_weighting_scheme calc
_refine_ls_wR_factor_gt 0.0836
_refine_ls_wR_factor_ref 0.0908
_reflns_number_gt 4399
_reflns_number_total 7151
_reflns_threshold_expression >2sigma(I)
_cod_data_source_file c4ce01928h2.cif
_cod_data_source_block fq24
_cod_depositor_comments
;
The following automatic conversions were performed:

'_symmetry_cell_setting' value 'Monoclinic' changed to 'monoclinic'
according to
/usr/data/users/saulius/crontab/automatic-downloads/rss-feeds/RSC/lib/dictionaries/cif_core.dic
dictionary named 'cif_core.dic' version 2.4.2 from 2011-04-26.

Automatic conversion script
Id: cif_fix_values 2827 2014-09-09 07:05:25Z andrius 

 Adding full bibliography for 7218742--7218746.cif.
;
_cod_original_sg_symbol_H-M P2(1)/c
_cod_database_code 7218746

loop_
_symmetry_equiv_pos_as_xyz
'x, y, z'
'-x, y+1/2, -z+1/2'
'-x, -y, -z'
'x, -y-1/2, z-1/2'

loop_
_atom_site_label
_atom_site_type_symbol
_atom_site_fract_x
_atom_site_fract_y
_atom_site_fract_z
_atom_site_U_iso_or_equiv
_atom_site_adp_type
_atom_site_occupancy
_atom_site_symmetry_multiplicity
_atom_site_calc_flag
_atom_site_refinement_flags
_atom_site_disorder_assembly
_atom_site_disorder_group
S3 S 1.20648(11) 1.04350(4) 0.27324(3) 0.04574(18) Uani 1 1 d . A .
S4 S 0.79697(11) 1.02478(4) 0.31336(3) 0.04746(19) Uani 1 1 d . A .
S5 S 1.03903(11) 0.95076(4) 0.16214(3) 0.04557(18) Uani 1 1 d . . .
S6 S 0.62534(11) 0.93862(4) 0.20493(3) 0.0493(2) Uani 1 1 d . . .
S7 S 0.87901(10) 0.85774(4) 0.06268(3) 0.04209(17) Uani 1 1 d . . .
S8 S 0.46424(10) 0.84663(4) 0.10531(3) 0.04294(18) Uani 1 1 d . . .
S9 S 0.69722(11) 0.76398(4) -0.04506(3) 0.04588(18) Uani 1 1 d . . .
S10 S 0.29051(11) 0.75466(4) -0.00199(3) 0.04855(19) Uani 1 1 d . . .
S11 S 0.60936(13) 0.64023(5) -0.12055(3) 0.0662(3) Uani 1 1 d . . .
S12 S 0.15392(13) 0.62997(4) -0.07146(3) 0.0617(2) Uani 1 1 d . . .
S21 S 1.11185(13) 0.24604(5) 0.22843(4) 0.0667(2) Uani 1 1 d . . .
S22 S 0.64497(12) 0.23253(5) 0.27359(3) 0.0593(2) Uani 1 1 d . B .
S23 S 0.95254(10) 0.14384(4) 0.14022(3) 0.04543(18) Uani 1 1 d . . .
S24 S 0.53759(10) 0.13256(4) 0.17879(3) 0.04405(18) Uani 1 1 d . . .
S25 S 0.78689(10) 0.05186(3) 0.02988(2) 0.03753(16) Uani 1 1 d . B .
S26 S 0.36710(10) 0.04221(4) 0.06975(2) 0.03884(16) Uani 1 1 d . . .
S1 S 1.4187(10) 1.0851(7) 0.3837(3) 0.111(2) Uani 0.504(17) 1 d P A 1
S1' S 1.4133(11) 1.1040(4) 0.3806(3) 0.0700(14) Uani 0.496(17) 1 d P A 2
S2 S 0.9425(17) 1.0601(4) 0.4302(3) 0.0526(11) Uani 0.504(17) 1 d P A 1
S2' S 0.9491(19) 1.0802(7) 0.4290(4) 0.091(3) Uani 0.496(17) 1 d P A 2
C1 C 1.348(2) 1.1073(13) 0.4437(6) 0.109(6) Uani 0.504(17) 1 d P A 1
H1A H 1.4745 1.1092 0.4703 0.109 Uiso 0.504(17) 1 calc PR A 1
H1B H 1.2953 1.1545 0.4396 0.109 Uiso 0.504(17) 1 calc PR A 1
C1' C 1.3793(19) 1.0673(6) 0.4497(4) 0.053(2) Uani 0.496(17) 1 d P A 2
H1'1 H 1.3709 1.0169 0.4483 0.053 Uiso 0.496(17) 1 calc PR A 2
H1'2 H 1.4926 1.0809 0.4780 0.053 Uiso 0.496(17) 1 calc PR A 2
C2 C 1.207(2) 1.0701(9) 0.4679(6) 0.067(3) Uani 0.504(17) 1 d PU A 1
H2A H 1.1942 1.0912 0.5038 0.067 Uiso 0.504(17) 1 calc PR A 1
H2B H 1.2641 1.0239 0.4754 0.067 Uiso 0.504(17) 1 calc PR A 1
C2' C 1.158(2) 1.1015(11) 0.4617(6) 0.084(4) Uani 0.496(17) 1 d PU A 2
H2'1 H 1.1468 1.0936 0.5010 0.084 Uiso 0.496(17) 1 calc PR A 2
H2'2 H 1.1710 1.1514 0.4571 0.084 Uiso 0.496(17) 1 calc PR A 2
C3 C 1.1893(4) 1.06276(16) 0.34344(11) 0.0519(8) Uani 1 1 d . . .
C4 C 1.0045(4) 1.05294(16) 0.36212(10) 0.0494(7) Uani 1 1 d . A .
C5 C 0.9555(4) 1.00739(13) 0.26098(9) 0.0372(6) Uani 1 1 d . . .
C6 C 0.8848(4) 0.96991(13) 0.21553(9) 0.0369(6) Uani 1 1 d . A .
C7 C 0.8463(4) 0.89872(13) 0.12536(9) 0.0359(6) Uani 1 1 d . . .
C8 C 0.6624(4) 0.89365(13) 0.14448(9) 0.0365(6) Uani 1 1 d . . .
C9 C 0.6219(4) 0.82510(13) 0.05303(9) 0.0364(6) Uani 1 1 d . . .
C10 C 0.5487(4) 0.78621(13) 0.00850(10) 0.0379(6) Uani 1 1 d . . .
C11 C 0.5300(4) 0.69572(13) -0.06955(10) 0.0411(6) Uani 1 1 d . . .
C12 C 0.3476(4) 0.69117(13) -0.05009(10) 0.0408(6) Uani 1 1 d . . .
C13 C 0.3692(6) 0.6257(2) -0.16138(16) 0.0769(12) Uani 1 1 d . . .
H13 H 0.388(6) 0.625(2) -0.1949(15) 0.111(15) Uiso 1 1 d . . .
C14 C 0.1869(6) 0.6234(2) -0.14235(14) 0.0697(11) Uani 1 1 d . . .
H14 H 0.069(5) 0.6133(17) -0.1610(13) 0.077(11) Uiso 1 1 d . . .
C21 C 1.062(4) 0.2550(10) 0.2914(7) 0.086(5) Uani 0.50 1 d PU B 1
H21A H 1.1841 0.2363 0.3145 0.086 Uiso 0.50 1 calc PR B 1
H21B H 1.0659 0.3048 0.2980 0.086 Uiso 0.50 1 calc PR B 1
C21' C 1.071(4) 0.2298(9) 0.3035(7) 0.059(3) Uani 0.50 1 d PU B 2
C22 C 0.8861(6) 0.2302(2) 0.31712(14) 0.0737(10) Uani 1 1 d . . .
H22A H 0.8745 0.2581 0.3501 0.074 Uiso 0.50 1 calc PR B 1
H22B H 0.9136 0.1827 0.3294 0.074 Uiso 0.50 1 calc PR B 1
C23 C 0.9042(4) 0.19606(14) 0.19657(10) 0.0414(6) Uani 1 1 d . B .
C24 C 0.7153(4) 0.19060(13) 0.21423(10) 0.0387(6) Uani 1 1 d . B .
C25 C 0.6959(4) 0.11258(12) 0.12664(9) 0.0337(6) Uani 1 1 d . B .
C26 C 0.6265(4) 0.07396(12) 0.08147(9) 0.0324(6) Uani 1 1 d . . .
C27 C 0.5934(3) 0.00247(12) -0.00905(9) 0.0310(5) Uani 1 1 d . . .
H22 H 0.860(7) 0.221(2) 0.3582(18) 0.031 Uiso 0.50 1 d P . .
H21' H 1.184(8) 0.245(2) 0.3236(19) 0.031 Uiso 0.50 1 d P . .

loop_
_atom_site_aniso_label
_atom_site_aniso_U_11
_atom_site_aniso_U_22
_atom_site_aniso_U_33
_atom_site_aniso_U_23
_atom_site_aniso_U_13
_atom_site_aniso_U_12
S3 0.0381(4) 0.0675(5) 0.0333(3) -0.0084(3) 0.0109(3) -0.0110(4)
S4 0.0338(4) 0.0751(5) 0.0349(3) -0.0135(3) 0.0101(3) -0.0070(4)
S5 0.0336(4) 0.0665(5) 0.0391(3) -0.0158(3) 0.0144(3) -0.0132(3)
S6 0.0358(4) 0.0739(5) 0.0415(4) -0.0209(3) 0.0171(3) -0.0136(4)
S7 0.0335(4) 0.0574(4) 0.0376(3) -0.0132(3) 0.0134(3) -0.0070(3)
S8 0.0325(4) 0.0579(4) 0.0404(3) -0.0128(3) 0.0121(3) -0.0090(3)
S9 0.0402(4) 0.0539(4) 0.0466(4) -0.0135(3) 0.0171(3) -0.0103(3)
S10 0.0346(4) 0.0590(5) 0.0545(4) -0.0224(3) 0.0150(3) -0.0072(3)
S11 0.0504(5) 0.0874(6) 0.0624(5) -0.0372(4) 0.0134(4) 0.0043(5)
S12 0.0545(5) 0.0742(6) 0.0582(5) -0.0189(4) 0.0142(4) -0.0267(4)
S21 0.0456(5) 0.0772(6) 0.0743(6) -0.0135(4) -0.0037(4) -0.0237(4)
S22 0.0434(5) 0.0842(6) 0.0494(4) -0.0295(4) 0.0034(4) 0.0071(4)
S23 0.0301(4) 0.0648(5) 0.0428(4) -0.0147(3) 0.0099(3) -0.0109(3)
S24 0.0330(4) 0.0627(5) 0.0385(3) -0.0181(3) 0.0126(3) -0.0125(3)
S25 0.0263(3) 0.0530(4) 0.0348(3) -0.0115(3) 0.0097(3) -0.0095(3)
S26 0.0284(4) 0.0561(4) 0.0341(3) -0.0142(3) 0.0119(3) -0.0088(3)
S1 0.0287(18) 0.240(7) 0.064(3) -0.077(3) 0.0088(18) -0.019(3)
S1' 0.048(2) 0.115(3) 0.0465(19) 0.005(2) 0.0047(14) -0.0339(17)
S2 0.0408(17) 0.091(2) 0.0278(13) -0.0134(13) 0.0097(11) -0.0043(15)
S2' 0.047(3) 0.182(8) 0.046(2) -0.040(4) 0.0089(18) 0.013(5)
C1 0.066(8) 0.181(16) 0.082(8) -0.077(11) 0.017(6) -0.044(11)
C1' 0.044(5) 0.071(6) 0.040(4) -0.017(5) -0.005(3) 0.005(5)
C2 0.041(6) 0.115(11) 0.042(3) -0.012(6) -0.004(4) 0.015(6)
C2' 0.051(8) 0.149(13) 0.056(6) -0.047(7) 0.027(5) -0.006(7)
C3 0.0353(16) 0.086(2) 0.0347(14) -0.0159(14) 0.0064(12) -0.0042(15)
C4 0.0387(17) 0.081(2) 0.0287(13) -0.0135(13) 0.0060(12) -0.0026(15)
C5 0.0316(14) 0.0479(15) 0.0329(13) 0.0012(11) 0.0076(11) -0.0009(12)
C6 0.0318(15) 0.0508(16) 0.0294(12) -0.0049(11) 0.0085(11) -0.0016(12)
C7 0.0324(15) 0.0439(15) 0.0326(12) -0.0078(11) 0.0081(11) -0.0038(12)
C8 0.0306(15) 0.0469(15) 0.0328(12) -0.0073(11) 0.0063(11) -0.0058(12)
C9 0.0309(14) 0.0431(15) 0.0359(13) -0.0028(11) 0.0073(11) -0.0031(12)
C10 0.0338(15) 0.0396(14) 0.0420(14) -0.0069(11) 0.0117(12) -0.0014(12)
C11 0.0379(16) 0.0479(16) 0.0386(14) -0.0105(11) 0.0087(12) -0.0003(13)
C12 0.0386(16) 0.0458(16) 0.0382(14) -0.0101(11) 0.0060(12) -0.0047(13)
C13 0.073(3) 0.106(3) 0.053(2) -0.036(2) 0.014(2) -0.019(2)
C14 0.060(2) 0.088(3) 0.059(2) -0.0313(18) 0.003(2) -0.015(2)
C21 0.059(5) 0.126(13) 0.065(9) -0.046(8) -0.017(6) -0.008(10)
C21' 0.046(4) 0.082(9) 0.043(6) -0.013(5) -0.011(4) 0.002(6)
C22 0.062(2) 0.106(3) 0.0500(19) -0.0296(19) -0.0052(18) 0.006(2)
C23 0.0326(15) 0.0515(17) 0.0392(14) -0.0091(12) 0.0006(12) -0.0073(13)
C24 0.0325(15) 0.0472(15) 0.0357(13) -0.0101(11) 0.0016(11) -0.0015(13)
C25 0.0274(14) 0.0435(14) 0.0308(12) -0.0066(10) 0.0062(11) -0.0044(12)
C26 0.0264(13) 0.0412(14) 0.0309(12) -0.0014(10) 0.0082(10) -0.0026(11)
C27 0.0245(13) 0.0402(13) 0.0282(11) -0.0038(10) 0.0037(10) -0.0026(11)

loop_
_atom_type_symbol
_atom_type_description
_atom_type_scat_dispersion_real
_atom_type_scat_dispersion_imag
_atom_type_scat_source
C C 0.0033 0.0016 'International Tables Vol C Tables 4.2.6.8 and 6.1.1.4'
H H 0.0000 0.0000 'International Tables Vol C Tables 4.2.6.8 and 6.1.1.4'
S S 0.1246 0.1234 'International Tables Vol C Tables 4.2.6.8 and 6.1.1.4'

loop_
_geom_angle_atom_site_label_1
_geom_angle_atom_site_label_2
_geom_angle_atom_site_label_3
_geom_angle
_geom_angle_site_symmetry_1
_geom_angle_site_symmetry_3
C3 S3 C5 94.23(12) . .
C4 S4 C5 94.26(12) . .
C7 S5 C6 93.28(11) . .
C8 S6 C6 93.42(11) . .
C7 S7 C9 93.31(11) . .
C8 S8 C9 93.28(11) . .
C11 S9 C10 93.35(12) . .
C12 S10 C10 93.35(12) . .
C13 S11 C11 99.98(15) . .
C12 S12 C14 99.40(15) . .
C21 S21 C23 103.9(9) . .
C21 S21 C21' 16.1(11) . .
C23 S21 C21' 97.8(7) . .
C24 S22 C22 99.89(14) . .
C23 S23 C25 94.72(11) . .
C24 S24 C25 94.76(11) . .
C27 S25 C26 93.72(10) . .
C27 S26 C26 93.75(10) 3_655 .
C1 S1 C3 104.3(6) . .
C3 S1' C1' 95.7(5) . .
C4 S2 C2 99.3(7) . .
C2' S2' C4 106.2(8) . .
C2 C1 S1 121.8(17) . .
C2 C1 H1A 106.9 . .
S1 C1 H1A 106.9 . .
C2 C1 H1B 106.9 . .
S1 C1 H1B 106.9 . .
H1A C1 H1B 106.7 . .
C2' C1' S1' 102.4(10) . .
C2' C1' H1'1 111.3 . .
S1' C1' H1'1 111.3 . .
C2' C1' H1'2 111.3 . .
S1' C1' H1'2 111.3 . .
H1'1 C1' H1'2 109.2 . .
C1 C2 S2 118.6(13) . .
C1 C2 H2A 107.7 . .
S2 C2 H2A 107.7 . .
C1 C2 H2B 107.7 . .
S2 C2 H2B 107.7 . .
H2A C2 H2B 107.1 . .
S2' C2' C1' 122.3(11) . .
S2' C2' H2'1 106.8 . .
C1' C2' H2'1 106.8 . .
S2' C2' H2'2 106.8 . .
C1' C2' H2'2 106.8 . .
H2'1 C2' H2'2 106.6 . .
C4 C3 S1 125.8(3) . .
C4 C3 S3 117.7(2) . .
S1 C3 S3 116.2(2) . .
C4 C3 S1' 126.3(3) . .
S1 C3 S1' 12.0(5) . .
S3 C3 S1' 115.5(2) . .
C3 C4 S2 128.8(4) . .
C3 C4 S4 117.07(19) . .
S2 C4 S4 114.0(4) . .
C3 C4 S2' 123.8(5) . .
S2 C4 S2' 12.7(6) . .
S4 C4 S2' 118.3(4) . .
C6 C5 S3 124.09(19) . .
C6 C5 S4 121.4(2) . .
S3 C5 S4 114.55(13) . .
C5 C6 S5 122.9(2) . .
C5 C6 S6 121.16(19) . .
S5 C6 S6 115.95(13) . .
C8 C7 S7 118.73(19) . .
C8 C7 S5 118.36(18) . .
S7 C7 S5 122.79(14) . .
C7 C8 S6 118.66(19) . .
C7 C8 S8 118.43(18) . .
S6 C8 S8 122.78(14) . .
C10 C9 S7 122.13(19) . .
C10 C9 S8 121.6(2) . .
S7 C9 S8 116.24(13) . .
C9 C10 S9 123.6(2) . .
C9 C10 S10 122.35(19) . .
S9 C10 S10 114.03(13) . .
C12 C11 S9 117.85(19) . .
C12 C11 S11 124.1(2) . .
S9 C11 S11 117.95(15) . .
C11 C12 S12 125.1(2) . .
C11 C12 S10 117.4(2) . .
S12 C12 S10 117.39(15) . .
C14 C13 S11 125.2(3) . .
C14 C13 H13 126(3) . .
S11 C13 H13 108(3) . .
C13 C14 S12 124.3(3) . .
C13 C14 H14 127(2) . .
S12 C14 H14 108(2) . .
C22 C21 S21 129.5(15) . .
C22 C21 H21A 104.9 . .
S21 C21 H21A 104.9 . .
C22 C21 H21B 104.9 . .
S21 C21 H21B 104.9 . .
H21A C21 H21B 105.8 . .
C22 C21 H21' 100(3) . .
S21 C21 H21' 117(3) . .
H21A C21 H21' 15.3 . .
H21B C21 H21' 93.3 . .
C22 C21' S21 119.6(12) . .
C22 C21' H21' 127(3) . .
S21 C21' H21' 105(3) . .
C21' C22 C21 22.9(11) . .
C21' C22 S22 129.1(8) . .
C21 C22 S22 114.9(7) . .
C21' C22 H22A 112.8 . .
C21 C22 H22A 108.5 . .
S22 C22 H22A 108.5 . .
C21' C22 H22B 86.1 . .
C21 C22 H22B 108.5 . .
S22 C22 H22B 108.5 . .
H22A C22 H22B 107.5 . .
C21' C22 H22 121(3) . .
C21 C22 H22 134(3) . .
S22 C22 H22 109(2) . .
H22A C22 H22 43.9 . .
H22B C22 H22 65.8 . .
C24 C23 S21 125.43(19) . .
C24 C23 S23 117.42(19) . .
S21 C23 S23 116.97(15) . .
C23 C24 S24 117.44(19) . .
C23 C24 S22 124.3(2) . .
S24 C24 S22 118.07(15) . .
C26 C25 S23 123.23(18) . .
C26 C25 S24 122.27(19) . .
S23 C25 S24 114.44(12) . .
C25 C26 S25 122.47(18) . .
C25 C26 S26 121.90(18) . .
S25 C26 S26 115.64(13) . .
C27 C27 S26 118.3(2) 3_655 3_655
C27 C27 S25 118.5(2) 3_655 .
S26 C27 S25 123.17(13) 3_655 .

loop_
_geom_bond_atom_site_label_1
_geom_bond_atom_site_label_2
_geom_bond_distance
_geom_bond_site_symmetry_2
S3 C3 1.749(3) .
S3 C5 1.753(3) .
S4 C4 1.750(3) .
S4 C5 1.757(2) .
S5 C7 1.746(3) .
S5 C6 1.765(2) .
S6 C8 1.737(2) .
S6 C6 1.767(3) .
S7 C7 1.741(2) .
S7 C9 1.762(3) .
S8 C8 1.742(2) .
S8 C9 1.768(2) .
S9 C11 1.753(3) .
S9 C10 1.758(2) .
S10 C12 1.755(2) .
S10 C10 1.761(3) .
S11 C13 1.748(4) .
S11 C11 1.753(2) .
S12 C12 1.746(3) .
S12 C14 1.753(3) .
S21 C21 1.601(19) .
S21 C23 1.745(3) .
S21 C21' 1.888(17) .
S22 C24 1.752(2) .
S22 C22 1.762(3) .
S23 C23 1.749(2) .
S23 C25 1.753(2) .
S24 C24 1.743(3) .
S24 C25 1.762(2) .
S25 C27 1.744(2) .
S25 C26 1.770(2) .
S26 C27 1.743(2) 3_655
S26 C26 1.771(2) .
S1 C1 1.628(14) .
S1 C3 1.716(7) .
S1' C3 1.785(8) .
S1' C1' 1.847(12) .
S2 C4 1.744(8) .
S2 C2 1.837(18) .
S2' C2' 1.53(2) .
S2' C4 1.774(10) .
C1 C2 1.35(2) .
C1 H1A 0.9700 .
C1 H1B 0.9700 .
C1' C2' 1.63(2) .
C1' H1'1 0.9700 .
C1' H1'2 0.9700 .
C2 H2A 0.9700 .
C2 H2B 0.9700 .
C2' H2'1 0.9700 .
C2' H2'2 0.9700 .
C3 C4 1.342(4) .
C5 C6 1.341(3) .
C7 C8 1.332(3) .
C9 C10 1.343(3) .
C11 C12 1.326(3) .
C13 C14 1.319(5) .
C13 H13 0.83(3) .
C14 H14 0.86(3) .
C21 C22 1.44(2) .
C21 H21A 0.9700 .
C21 H21B 0.9700 .
C21 H21' 1.04(6) .
C21' C22 1.28(2) .
C21' H21' 0.87(5) .
C22 H22A 0.9700 .
C22 H22B 0.9700 .
C22 H22 1.04(4) .
C23 C24 1.347(3) .
C25 C26 1.346(3) .
C27 C27 1.338(4) 3_655
C27 S26 1.744(2) 3_655
